data_4328385
loop_
_publ_author_name
'Qing-Yan Liu'
'Wu-Fang Wang'
'Yu-Ling Wang'
'Zeng-Mei Shan'
'Ming-Sheng Wang'
'Jinkui Tang'

_publ_contact_author_address
;
College of Chemistry and Chemical Engineering,
Jiangxi Normal University,
Nanchang, Jiangxi 330022,
P. R. China
;
_publ_contact_author_email qyliuchem@hotmail.com
_publ_contact_author_fax +86-791-88120387
_publ_contact_author_name 'Qing-Yan Liu'
_publ_contact_author_phone +86-791-88120387
_publ_section_title
;
 Diversity of Lanthanide(III)-Organic Extended Frameworks with a
 4,8-Disulfonyl-2,6-naphthalenedicarboxylic Acid Ligand: Syntheses,
 Structures, and Magnetic and Luminescent Properties
;
_journal_name_full 'Inorganic Chemistry'
_journal_page_first 2381
_journal_page_last 2392
_journal_paper_doi 10.1021/ic2023727
_journal_volume 51
_journal_year 2012
_chemical_formula_sum 'C12 H15 O15 S2 Sm'
_chemical_formula_weight 613.71
_chemical_name_systematic
; 
 ? 
;
_space_group_IT_number 2
_symmetry_cell_setting triclinic
_symmetry_space_group_name_Hall '-P 1'
_symmetry_space_group_name_H-M 'P -1'
_atom_sites_solution_hydrogens geom
_atom_sites_solution_primary direct
_atom_sites_solution_secondary difmap
_audit_creation_method SHELXL-97
_cell_angle_alpha 95.919(10)
_cell_angle_beta 103.259(10)
_cell_angle_gamma 90.014(10)
_cell_formula_units_Z 2
_cell_length_a 7.013(6)
_cell_length_b 10.917(9)
_cell_length_c 12.119(10)
_cell_measurement_reflns_used 5144
_cell_measurement_temperature 296(2)
_cell_measurement_theta_max 28.89
_cell_measurement_theta_min 2.42
_cell_volume 898.0(13)
_computing_cell_refinement 'Bruker SMART'
_computing_data_collection 'Bruker SMART'
_computing_data_reduction 'Bruker SAINT'
_computing_molecular_graphics 'Bruker SHELXTL'
_computing_publication_material 'Bruker SHELXTL'
_computing_structure_refinement 'SHELXL-97 (Sheldrick, 1997)'
_computing_structure_solution 'SHELXS-97 (Sheldrick, 1990)'
_diffrn_ambient_temperature 296(2)
_diffrn_measured_fraction_theta_full 0.922
_diffrn_measured_fraction_theta_max 0.922
_diffrn_measurement_device_type 'CCD area detector'
_diffrn_measurement_method 'phi and omega scans'
_diffrn_radiation_monochromator graphite
_diffrn_radiation_source 'fine-focus sealed tube'
_diffrn_radiation_type MoK\a
_diffrn_radiation_wavelength 0.71073
_diffrn_reflns_av_R_equivalents 0.0525
_diffrn_reflns_av_sigmaI/netI 0.0748
_diffrn_reflns_limit_h_max 9
_diffrn_reflns_limit_h_min -8
_diffrn_reflns_limit_k_max 14
_diffrn_reflns_limit_k_min -14
_diffrn_reflns_limit_l_max 16
_diffrn_reflns_limit_l_min -16
_diffrn_reflns_number 8044
_diffrn_reflns_theta_full 29.06
_diffrn_reflns_theta_max 29.06
_diffrn_reflns_theta_min 2.69
_exptl_absorpt_coefficient_mu 3.585
_exptl_absorpt_correction_T_max 0.7157
_exptl_absorpt_correction_T_min 0.4229
_exptl_absorpt_correction_type multi-scan
_exptl_absorpt_process_details '(SADABS; Bruker 2008)'
_exptl_crystal_colour colorless
_exptl_crystal_density_diffrn 2.270
_exptl_crystal_description block
_exptl_crystal_F_000 602
_exptl_crystal_size_max 0.29
_exptl_crystal_size_mid 0.21
_exptl_crystal_size_min 0.10
_refine_diff_density_max 3.965
_refine_diff_density_min -3.758
_refine_diff_density_rms 0.329
_refine_ls_extinction_method none
_refine_ls_goodness_of_fit_ref 1.020
_refine_ls_hydrogen_treatment constr
_refine_ls_matrix_type full
_refine_ls_number_parameters 271
_refine_ls_number_reflns 4432
_refine_ls_number_restraints 0
_refine_ls_restrained_S_all 1.020
_refine_ls_R_factor_all 0.0636
_refine_ls_R_factor_gt 0.0591
_refine_ls_shift/su_max 0.001
_refine_ls_shift/su_mean 0.000
_refine_ls_structure_factor_coef Fsqd
_refine_ls_weighting_details 'calc w=1/[\s^2^(Fo^2^)+(0.1239P)^2^+0.5627P] where P=(Fo^2^+2Fc^2^)/3'
_refine_ls_weighting_scheme calc
_refine_ls_wR_factor_gt 0.1649
_refine_ls_wR_factor_ref 0.1684
_reflns_number_gt 3935
_reflns_number_total 4432
_reflns_threshold_expression >2sigma(I)
_cod_data_source_file ic2023727_si_001_4.cif
_cod_data_source_block Sm
_cod_original_cell_volume 898.1(13)
_cod_database_code 4328385

loop_
_symmetry_equiv_pos_as_xyz
'x, y, z'
'-x, -y, -z'

loop_
_atom_site_label
_atom_site_type_symbol
_atom_site_fract_x
_atom_site_fract_y
_atom_site_fract_z
_atom_site_U_iso_or_equiv
_atom_site_adp_type
_atom_site_occupancy
_atom_site_symmetry_multiplicity
_atom_site_calc_flag
_atom_site_refinement_flags
Sm1 Sm 0.28529(4) 0.39619(2) 0.21204(2) 0.01591(14) Uani 1 1 d .
S1 S 0.2221(2) 0.24477(13) -0.09520(13) 0.0181(3) Uani 1 1 d .
S2 S 0.0735(3) 0.30539(14) 0.45876(13) 0.0196(3) Uani 1 1 d .
O1 O 0.0669(7) -0.3338(4) -0.1293(4) 0.0234(10) Uani 1 1 d .
O2 O -0.1441(7) -0.1865(4) -0.1695(4) 0.0235(10) Uani 1 1 d .
O3 O 0.2786(8) 0.3225(4) 0.0132(4) 0.0273(11) Uani 1 1 d .
O4 O 0.3340(9) 0.2814(4) -0.1744(4) 0.0283(11) Uani 1 1 d .
O5 O 0.0135(8) 0.2426(5) -0.1414(5) 0.0322(13) Uani 1 1 d .
O6 O 0.4394(10) -0.2014(5) 0.3218(6) 0.0411(15) Uani 1 1 d .
H6 H 0.5225 -0.2201 0.2856 0.062 Uiso 1 1 calc R
O7 O 0.5125(10) -0.0114(5) 0.2889(6) 0.0418(16) Uani 1 1 d .
O8 O 0.1993(9) 0.3464(5) 0.3881(4) 0.0295(12) Uani 1 1 d .
O9 O 0.1421(9) 0.3570(5) 0.5764(4) 0.0290(12) Uani 1 1 d .
O10 O -0.1304(9) 0.3276(5) 0.4150(6) 0.0417(15) Uani 1 1 d .
O11 O 0.5335(8) 0.2464(5) 0.2694(5) 0.0297(12) Uani 1 1 d .
H11A H 0.5133 0.1692 0.2659 0.045 Uiso 1 1 d R
H11B H 0.6471 0.2646 0.3109 0.045 Uiso 1 1 d R
O12 O 0.6008(8) 0.4603(5) 0.1671(5) 0.0310(12) Uani 1 1 d .
H12A H 0.7076 0.4218 0.1740 0.046 Uiso 1 1 d R
H12B H 0.6455 0.5335 0.1718 0.046 Uiso 1 1 d R
O13 O 0.0948(9) 0.5639(5) 0.2817(5) 0.0355(13) Uani 1 1 d .
H13A H 0.0364 0.5598 0.3355 0.053 Uiso 1 1 d R
H13B H 0.0819 0.6260 0.2440 0.053 Uiso 1 1 d R
O14 O 0.2319(10) 0.5672(5) 0.0913(5) 0.0379(14) Uani 1 1 d .
H14A H 0.1606 0.6274 0.1045 0.057 Uiso 1 1 d R
H14B H 0.2140 0.5517 0.0195 0.057 Uiso 1 1 d R
O15 O 0.4985(9) 0.5169(6) 0.3787(5) 0.0404(15) Uani 1 1 d .
H15A H 0.6123 0.5504 0.3947 0.061 Uiso 1 1 d R
H15B H 0.4474 0.5599 0.4264 0.061 Uiso 1 1 d R
C1 C 0.3675(10) -0.1532(6) -0.0292(6) 0.0192(13) Uani 1 1 d .
H1 H 0.3923 -0.2347 -0.0162 0.023 Uiso 1 1 calc R
C2 C 0.1861(10) -0.1225(6) -0.0851(5) 0.0187(12) Uani 1 1 d .
C3 C 0.1426(10) 0.0012(6) -0.1051(6) 0.0187(12) Uani 1 1 d .
H3A H 0.0175 0.0213 -0.1429 0.022 Uiso 1 1 calc R
C4 C 0.2857(10) 0.0906(5) -0.0682(5) 0.0170(12) Uani 1 1 d .
C5 C 0.4808(10) 0.0630(5) -0.0097(5) 0.0169(12) Uani 1 1 d .
C6 C 0.0272(9) -0.2186(5) -0.1306(5) 0.0155(11) Uani 1 1 d .
C7 C 0.1611(11) -0.1134(6) 0.4374(6) 0.0218(13) Uani 1 1 d .
H7A H 0.1812 -0.1977 0.4299 0.026 Uiso 1 1 calc R
C8 C 0.2711(11) -0.0358(6) 0.3936(6) 0.0231(14) Uani 1 1 d .
C9 C 0.2419(11) 0.0939(6) 0.4052(6) 0.0246(14) Uani 1 1 d .
H9A H 0.3195 0.1461 0.3769 0.030 Uiso 1 1 calc R
C10 C 0.1025(11) 0.1419(6) 0.4570(6) 0.0214(13) Uani 1 1 d .
C11 C -0.0154(10) 0.0653(6) 0.5051(6) 0.0202(13) Uani 1 1 d .
C12 C 0.4180(12) -0.0795(7) 0.3294(6) 0.0262(14) Uani 1 1 d .

loop_
_atom_site_aniso_label
_atom_site_aniso_U_11
_atom_site_aniso_U_22
_atom_site_aniso_U_33
_atom_site_aniso_U_23
_atom_site_aniso_U_13
_atom_site_aniso_U_12
Sm1 0.0178(2) 0.01358(19) 0.0161(2) -0.00195(12) 0.00487(13) -0.00129(13)
S1 0.0224(8) 0.0142(6) 0.0180(7) -0.0009(5) 0.0063(6) 0.0022(6)
S2 0.0247(9) 0.0151(7) 0.0197(8) -0.0007(6) 0.0077(6) -0.0013(6)
O1 0.022(3) 0.017(2) 0.030(3) 0.0016(19) 0.005(2) 0.0025(18)
O2 0.022(3) 0.021(2) 0.025(2) -0.0009(19) 0.0011(19) -0.0003(19)
O3 0.036(3) 0.022(2) 0.024(2) -0.0025(19) 0.010(2) -0.001(2)
O4 0.042(3) 0.020(2) 0.028(3) -0.0003(19) 0.020(2) 0.003(2)
O5 0.024(3) 0.023(2) 0.044(3) 0.002(2) -0.002(2) 0.003(2)
O6 0.047(4) 0.024(3) 0.065(4) 0.002(3) 0.040(3) 0.006(3)
O7 0.052(4) 0.027(3) 0.060(4) 0.002(3) 0.042(3) 0.002(3)
O8 0.043(3) 0.024(2) 0.027(3) 0.006(2) 0.019(2) 0.001(2)
O9 0.039(3) 0.027(3) 0.023(2) -0.004(2) 0.013(2) -0.004(2)
O10 0.030(3) 0.030(3) 0.061(4) 0.009(3) -0.001(3) 0.004(2)
O11 0.024(3) 0.022(2) 0.042(3) 0.007(2) 0.004(2) 0.004(2)
O12 0.018(3) 0.021(2) 0.055(4) 0.001(2) 0.012(2) -0.0068(19)
O13 0.046(4) 0.029(3) 0.037(3) 0.005(2) 0.022(3) 0.013(3)
O14 0.056(4) 0.031(3) 0.033(3) 0.016(2) 0.016(3) 0.015(3)
O15 0.040(4) 0.052(4) 0.028(3) -0.016(3) 0.012(2) -0.024(3)
C1 0.023(3) 0.014(3) 0.022(3) 0.000(2) 0.010(3) 0.000(2)
C2 0.020(3) 0.017(3) 0.018(3) -0.003(2) 0.006(2) -0.004(2)
C3 0.016(3) 0.016(3) 0.022(3) -0.002(2) 0.003(2) -0.001(2)
C4 0.021(3) 0.013(2) 0.017(3) 0.000(2) 0.004(2) 0.000(2)
C5 0.018(3) 0.019(3) 0.014(3) -0.002(2) 0.005(2) 0.000(2)
C6 0.019(3) 0.011(2) 0.015(3) -0.007(2) 0.003(2) -0.004(2)
C7 0.028(4) 0.017(3) 0.022(3) -0.004(2) 0.012(3) 0.000(3)
C8 0.026(4) 0.023(3) 0.023(3) -0.003(3) 0.012(3) 0.002(3)
C9 0.033(4) 0.018(3) 0.025(3) 0.000(3) 0.013(3) -0.002(3)
C10 0.026(4) 0.017(3) 0.022(3) -0.002(2) 0.008(3) -0.001(2)
C11 0.022(3) 0.018(3) 0.022(3) -0.002(2) 0.011(3) 0.000(2)
C12 0.027(4) 0.026(3) 0.029(4) 0.001(3) 0.014(3) 0.004(3)

loop_
_atom_type_symbol
_atom_type_description
_atom_type_scat_dispersion_real
_atom_type_scat_dispersion_imag
_atom_type_scat_source
C C 0.0033 0.0016 'International Tables Vol C Tables 4.2.6.8 and 6.1.1.4'
H H 0.0000 0.0000 'International Tables Vol C Tables 4.2.6.8 and 6.1.1.4'
O O 0.0106 0.0060 'International Tables Vol C Tables 4.2.6.8 and 6.1.1.4'
S S 0.1246 0.1234 'International Tables Vol C Tables 4.2.6.8 and 6.1.1.4'
Sm Sm -0.1638 3.4418 'International Tables Vol C Tables 4.2.6.8 and 6.1.1.4'

loop_
_geom_angle_atom_site_label_1
_geom_angle_atom_site_label_2
_geom_angle_atom_site_label_3
_geom_angle
_geom_angle_site_symmetry_1
_geom_angle_site_symmetry_3
O11 Sm1 O3 88.25(18) . .
O11 Sm1 O2 69.26(18) . 2
O3 Sm1 O2 70.90(17) . 2
O11 Sm1 O8 80.68(19) . .
O3 Sm1 O8 145.17(18) . .
O2 Sm1 O8 74.29(18) 2 .
O11 Sm1 O13 144.4(2) . .
O3 Sm1 O13 127.27(18) . .
O2 Sm1 O13 119.5(2) 2 .
O8 Sm1 O13 70.41(19) . .
O11 Sm1 O14 138.3(2) . .
O3 Sm1 O14 69.05(19) . .
O2 Sm1 O14 128.6(2) 2 .
O8 Sm1 O14 136.87(19) . .
O13 Sm1 O14 66.5(2) . .
O11 Sm1 O15 79.9(2) . .
O3 Sm1 O15 140.17(19) . .
O2 Sm1 O15 135.91(19) 2 .
O8 Sm1 O15 70.2(2) . .
O13 Sm1 O15 71.3(2) . .
O14 Sm1 O15 95.4(2) . .
O11 Sm1 O1 121.88(17) . 2
O3 Sm1 O1 76.34(18) . 2
O2 Sm1 O1 52.67(15) 2 2
O8 Sm1 O1 81.75(19) . 2
O13 Sm1 O1 74.72(19) . 2
O14 Sm1 O1 87.26(19) . 2
O15 Sm1 O1 141.41(19) . 2
O11 Sm1 O12 70.28(18) . .
O3 Sm1 O12 71.13(19) . .
O2 Sm1 O12 124.23(18) 2 .
O8 Sm1 O12 133.1(2) . .
O13 Sm1 O12 115.80(19) . .
O14 Sm1 O12 69.4(2) . .
O15 Sm1 O12 69.1(2) . .
O1 Sm1 O12 144.97(19) 2 .
O11 Sm1 C6 95.10(19) . 2
O3 Sm1 C6 71.18(18) . 2
O2 Sm1 C6 25.85(17) 2 2
O8 Sm1 C6 77.02(19) . 2
O13 Sm1 C6 98.0(2) . 2
O14 Sm1 C6 108.9(2) . 2
O15 Sm1 C6 147.18(19) . 2
O1 Sm1 C6 26.83(16) 2 2
O12 Sm1 C6 139.79(18) . 2
O5 S1 O4 113.0(4) . .
O5 S1 O3 112.1(3) . .
O4 S1 O3 110.1(3) . .
O5 S1 C4 106.4(3) . .
O4 S1 C4 107.4(3) . .
O3 S1 C4 107.6(3) . .
O10 S2 O9 112.2(4) . .
O10 S2 O8 113.2(4) . .
O9 S2 O8 110.9(3) . .
O10 S2 C10 107.9(3) . .
O9 S2 C10 106.5(3) . .
O8 S2 C10 105.8(3) . .
C6 O1 Sm1 91.7(4) . 2
C6 O2 Sm1 95.4(4) . 2
S1 O3 Sm1 157.8(3) . .
C12 O6 H6 109.5 . .
S2 O8 Sm1 156.6(4) . .
Sm1 O11 H11A 125.5 . .
Sm1 O11 H11B 124.1 . .
H11A O11 H11B 108.9 . .
Sm1 O12 H12A 128.9 . .
Sm1 O12 H12B 126.6 . .
H12A O12 H12B 99.2 . .
Sm1 O13 H13A 124.2 . .
Sm1 O13 H13B 114.9 . .
H13A O13 H13B 120.6 . .
Sm1 O14 H14A 121.5 . .
Sm1 O14 H14B 119.5 . .
H14A O14 H14B 107.8 . .
Sm1 O15 H15A 136.6 . .
Sm1 O15 H15B 119.7 . .
H15A O15 H15B 99.8 . .
C2 C1 C5 121.0(6) . 2_655
C2 C1 H1 119.5 . .
C5 C1 H1 119.5 2_655 .
C1 C2 C3 120.9(6) . .
C1 C2 C6 121.2(6) . .
C3 C2 C6 117.9(6) . .
C4 C3 C2 119.5(6) . .
C4 C3 H3A 120.3 . .
C2 C3 H3A 120.3 . .
C3 C4 C5 121.8(6) . .
C3 C4 S1 117.5(5) . .
C5 C4 S1 120.7(5) . .
C1 C5 C5 119.5(7) 2_655 2_655
C1 C5 C4 123.3(6) 2_655 .
C5 C5 C4 117.2(7) 2_655 .
O2 C6 O1 120.2(6) . .
O2 C6 C2 119.7(5) . .
O1 C6 C2 120.1(6) . .
O2 C6 Sm1 58.7(3) . 2
O1 C6 Sm1 61.4(3) . 2
C2 C6 Sm1 177.7(5) . 2
C8 C7 C11 120.4(6) . 2_556
C8 C7 H7A 119.8 . .
C11 C7 H7A 119.8 2_556 .
C7 C8 C9 120.2(6) . .
C7 C8 C12 123.2(6) . .
C9 C8 C12 116.6(6) . .
C10 C9 C8 120.9(6) . .
C10 C9 H9A 119.6 . .
C8 C9 H9A 119.6 . .
C9 C10 C11 121.3(6) . .
C9 C10 S2 116.0(5) . .
C11 C10 S2 122.7(5) . .
C10 C11 C7 122.8(6) . 2_556
C10 C11 C11 117.9(7) . 2_556
C7 C11 C11 119.3(7) 2_556 2_556
O7 C12 O6 122.8(7) . .
O7 C12 C8 123.3(7) . .
O6 C12 C8 113.9(6) . .

loop_
_geom_bond_atom_site_label_1
_geom_bond_atom_site_label_2
_geom_bond_distance
_geom_bond_site_symmetry_2
Sm1 O11 2.423(5) .
Sm1 O3 2.451(5) .
Sm1 O2 2.451(5) 2
Sm1 O8 2.458(5) .
Sm1 O13 2.460(6) .
Sm1 O14 2.465(5) .
Sm1 O15 2.473(6) .
Sm1 O1 2.508(5) 2
Sm1 O12 2.513(6) .
Sm1 C6 2.855(6) 2
S1 O5 1.441(6) .
S1 O4 1.456(5) .
S1 O3 1.460(5) .
S1 C4 1.785(6) .
S2 O10 1.437(6) .
S2 O9 1.450(5) .
S2 O8 1.462(5) .
S2 C10 1.795(7) .
O1 C6 1.289(7) .
O1 Sm1 2.508(5) 2
O2 C6 1.250(8) .
O2 Sm1 2.451(5) 2
O6 C12 1.336(9) .
O6 H6 0.8200 .
O7 C12 1.207(9) .
O11 H11A 0.8500 .
O11 H11B 0.8500 .
O12 H12A 0.8500 .
O12 H12B 0.8500 .
O13 H13A 0.8500 .
O13 H13B 0.8500 .
O14 H14A 0.8500 .
O14 H14B 0.8500 .
O15 H15A 0.8500 .
O15 H15B 0.8501 .
C1 C2 1.357(10) .
C1 C5 1.413(9) 2_655
C1 H1 0.9300 .
C2 C3 1.417(9) .
C2 C6 1.498(9) .
C3 C4 1.365(9) .
C3 H3A 0.9300 .
C4 C5 1.437(9) .
C5 C1 1.413(9) 2_655
C5 C5 1.434(12) 2_655
C6 Sm1 2.855(6) 2
C7 C8 1.369(10) .
C7 C11 1.434(9) 2_556
C7 H7A 0.9300 .
C8 C9 1.427(9) .
C8 C12 1.479(10) .
C9 C10 1.356(10) .
C9 H9A 0.9300 .
C10 C11 1.430(9) .
C11 C7 1.434(9) 2_556
C11 C11 1.440(12) 2_556

loop_
_geom_hbond_atom_site_label_D
_geom_hbond_atom_site_label_H
_geom_hbond_atom_site_label_A
_geom_hbond_distance_DH
_geom_hbond_distance_HA
_geom_hbond_distance_DA
_geom_hbond_angle_DHA
_geom_hbond_site_symmetry_A
O6 H6 O4 0.82 1.93 2.732(8) 166.6 2_655
O11 H11A O7 0.85 2.02 2.855(8) 167.4 .
O11 H11B O10 0.85 1.85 2.688(9) 168.9 1_655
O12 H12A O1 0.85 2.00 2.812(8) 159.3 2_655
O12 H12B O4 0.85 2.02 2.846(8) 162.9 2_665
O13 H13A O9 0.85 1.99 2.732(8) 145.9 2_566
O13 H13B O5 0.85 2.01 2.842(8) 166.5 2_565
O14 H14A O5 0.85 1.96 2.804(8) 175.4 2_565
O14 H14B O1 0.85 2.34 2.973(7) 131.2 1_565
O15 H15A O9 0.85 1.94 2.786(8) 173.5 2_666
O15 H15B O15 0.85 2.53 2.996(12) 115.2 2_666
